data_7156085
loop_
_publ_author_name
'Peter, Clovis'
'Geoffroy, Philippe'
'Miesch, Michel'

_publ_section_title
;
 Intramolecular Morita-Baylis-Hillman reaction as a strategy for the
 construction of tricyclic sesquiterpene cores.
;
_journal_issue 8
_journal_name_full 'Organic &amp; biomolecular chemistry'
_journal_page_first 1381
_journal_page_last 1389
_journal_paper_doi 10.1039/c7ob03124f
_journal_volume 16
_journal_year 2018
_chemical_formula_moiety 'C16 H20 O4'
_chemical_formula_sum 'C16 H20 O4'
_chemical_formula_weight 276.32
_space_group_crystal_system triclinic
_space_group_IT_number 2
_space_group_name_Hall '-P 1'
_space_group_name_H-M_alt 'P -1'
_symmetry_space_group_name_Hall '-P 1'
_symmetry_space_group_name_H-M 'P -1'
_atom_sites_solution_hydrogens mixed
_atom_sites_solution_primary direct
_atom_sites_solution_secondary difmap
_audit_block_doi 10.5517/ccdc.csd.cc1js7q8
_audit_creation_method SHELXL-2013
_audit_update_record
;
2015-09-10 deposited with the CCDC.
2018-01-30 downloaded from the CCDC.
;
_cell_angle_alpha 87.8550(10)
_cell_angle_beta 80.4440(10)
_cell_angle_gamma 88.2150(10)
_cell_formula_units_Z 2
_cell_length_a 7.4240(4)
_cell_length_b 8.7348(5)
_cell_length_c 10.9347(6)
_cell_measurement_reflns_used 9147
_cell_measurement_temperature 173(2)
_cell_measurement_theta_max 30.99
_cell_measurement_theta_min 2.78
_cell_volume 698.53(7)
_computing_cell_refinement 'Bruker SAINT'
_computing_data_collection 'Bruker APEX2'
_computing_data_reduction 'Bruker SAINT'
_computing_molecular_graphics 'Bruker SHELXTL'
_computing_publication_material 'Bruker SHELXTL'
_computing_structure_refinement 'SHELXL-2013 (Sheldrick, 2013)'
_computing_structure_solution 'SHELXS-2013 (Sheldrick, 2013)'
_diffrn_ambient_temperature 173(2)
_diffrn_measured_fraction_theta_full 0.996
_diffrn_measured_fraction_theta_max 0.992
_diffrn_measurement_device_type 'Bruker APEX-II CCD'
_diffrn_measurement_method '\f and \w scans'
_diffrn_radiation_monochromator triumph
_diffrn_radiation_type MoK\a
_diffrn_radiation_wavelength 0.71073
_diffrn_reflns_av_R_equivalents 0.0168
_diffrn_reflns_av_unetI/netI 0.0157
_diffrn_reflns_Laue_measured_fraction_full 0.996
_diffrn_reflns_Laue_measured_fraction_max 0.992
_diffrn_reflns_limit_h_max 10
_diffrn_reflns_limit_h_min -4
_diffrn_reflns_limit_k_max 12
_diffrn_reflns_limit_k_min -12
_diffrn_reflns_limit_l_max 15
_diffrn_reflns_limit_l_min -15
_diffrn_reflns_number 14500
_diffrn_reflns_point_group_measured_fraction_full 0.996
_diffrn_reflns_point_group_measured_fraction_max 0.992
_diffrn_reflns_theta_full 25.242
_diffrn_reflns_theta_max 31.008
_diffrn_reflns_theta_min 1.890
_diffrn_source 'sealed tube'
_exptl_absorpt_coefficient_mu 0.093
_exptl_absorpt_correction_T_max 0.7462
_exptl_absorpt_correction_T_min 0.7039
_exptl_absorpt_correction_type multi-scan
_exptl_absorpt_process_details sadabs
_exptl_crystal_colour colourless
_exptl_crystal_density_diffrn 1.314
_exptl_crystal_description prism
_exptl_crystal_F_000 296
_exptl_crystal_size_max 0.400
_exptl_crystal_size_mid 0.280
_exptl_crystal_size_min 0.200
_refine_diff_density_max 0.422
_refine_diff_density_min -0.185
_refine_diff_density_rms 0.046
_refine_ls_extinction_method none
_refine_ls_goodness_of_fit_ref 1.033
_refine_ls_hydrogen_treatment mixed
_refine_ls_matrix_type full
_refine_ls_number_parameters 187
_refine_ls_number_reflns 4428
_refine_ls_number_restraints 0
_refine_ls_restrained_S_all 1.033
_refine_ls_R_factor_all 0.0458
_refine_ls_R_factor_gt 0.0397
_refine_ls_shift/su_max 0.000
_refine_ls_shift/su_mean 0.000
_refine_ls_structure_factor_coef Fsqd
_refine_ls_weighting_details 'w=1/[\s^2^(Fo^2^)+(0.0634P)^2^+0.1789P] where P=(Fo^2^+2Fc^2^)/3'
_refine_ls_weighting_scheme calc
_refine_ls_wR_factor_gt 0.1079
_refine_ls_wR_factor_ref 0.1142
_reflns_Friedel_coverage 0.000
_reflns_number_gt 3866
_reflns_number_total 4428
_reflns_threshold_expression 'I > 2\s(I)'
_cod_data_source_file c7ob03124f2.cif
_cod_data_source_block mmcp150909
_cod_depositor_comments 'Adding full bibliography for 7156085--7156086.cif.'
_cod_database_code 7156085
_shelx_space_group_comment
;
The symmetry employed for this shelxl refinement is uniquely defined
by the following loop, which should always be used as a source of
symmetry information in preference to the above space-group names.
They are only intended as comments.
;
_shelx_estimated_absorpt_t_min 0.964
_shelx_estimated_absorpt_t_max 0.982
_shelxl_version_number 2013-4

loop_
_space_group_symop_operation_xyz
'x, y, z'
'-x, -y, -z'

loop_
_atom_site_label
_atom_site_type_symbol
_atom_site_fract_x
_atom_site_fract_y
_atom_site_fract_z
_atom_site_U_iso_or_equiv
_atom_site_adp_type
_atom_site_occupancy
_atom_site_site_symmetry_order
_atom_site_calc_flag
_atom_site_refinement_flags_posn
_atom_site_refinement_flags_adp
C1 C -0.31081(19) -0.01442(15) 0.33907(11) 0.0423(3) Uani 1 1 d . .
H1A H -0.2184 -0.0948 0.3142 0.063 Uiso 1 1 calc R U
H1B H -0.3732 0.0145 0.2691 0.063 Uiso 1 1 calc R U
H1C H -0.4000 -0.0527 0.4089 0.063 Uiso 1 1 calc R U
C2 C -0.22025(13) 0.12286(11) 0.37745(9) 0.02453(18) Uani 1 1 d . .
C3 C -0.10943(12) 0.21593(10) 0.27386(8) 0.02240(17) Uani 1 1 d . .
H3A H -0.1943 0.2685 0.2242 0.027 Uiso 1 1 calc R U
H3B H -0.0305 0.1448 0.2188 0.027 Uiso 1 1 calc R U
C4 C 0.01090(11) 0.33595(10) 0.31557(8) 0.01834(15) Uani 1 1 d . .
H4 H -0.0647 0.3916 0.3852 0.022 Uiso 1 1 calc R U
C5 C 0.17364(12) 0.25749(10) 0.36656(8) 0.02188(17) Uani 1 1 d . .
H5A H 0.1268 0.1994 0.4442 0.026 Uiso 1 1 calc R U
H5B H 0.2343 0.1833 0.3057 0.026 Uiso 1 1 calc R U
C6 C 0.31607(12) 0.37101(11) 0.39309(8) 0.02204(17) Uani 1 1 d . .
H6A H 0.2684 0.4260 0.4698 0.026 Uiso 1 1 calc R U
H6B H 0.4297 0.3146 0.4055 0.026 Uiso 1 1 calc R U
C7 C 0.35692(11) 0.48578(10) 0.28373(8) 0.01864(16) Uani 1 1 d . .
C8 C 0.50382(12) 0.60517(12) 0.28077(9) 0.02532(18) Uani 1 1 d . .
H8A H 0.5066 0.6437 0.3644 0.030 Uiso 1 1 calc R U
H8B H 0.6264 0.5638 0.2456 0.030 Uiso 1 1 calc R U
C9 C 0.43843(12) 0.72780(11) 0.19646(8) 0.02360(18) Uani 1 1 d . .
H9 H 0.5125 0.8083 0.1575 0.028 Uiso 1 1 calc R U
C10 C 0.26359(11) 0.71054(10) 0.18263(8) 0.01888(16) Uani 1 1 d . .
C11 C 0.18047(11) 0.57751(9) 0.26455(7) 0.01640(15) Uani 1 1 d . .
C12 C 0.07377(11) 0.45597(9) 0.21018(7) 0.01679(15) Uani 1 1 d . .
H12 H -0.0322 0.5028 0.1752 0.020 Uiso 1 1 calc R U
C13 C 0.21999(12) 0.39102(10) 0.10814(8) 0.02000(16) Uani 1 1 d . .
H13A H 0.1927 0.2849 0.0898 0.024 Uiso 1 1 calc R U
H13B H 0.2295 0.4553 0.0310 0.024 Uiso 1 1 calc R U
C14 C 0.39364(12) 0.39526(10) 0.16371(8) 0.02119(17) Uani 1 1 d . .
C15 C 0.15865(13) 0.81327(10) 0.10812(8) 0.02277(17) Uani 1 1 d . .
C16 C 0.25474(14) 0.94755(11) 0.03867(10) 0.0290(2) Uani 1 1 d . .
H16A H 0.1675 1.0100 -0.0011 0.044 Uiso 1 1 calc R U
H16B H 0.3537 0.9102 -0.0248 0.044 Uiso 1 1 calc R U
H16C H 0.3057 1.0099 0.0967 0.044 Uiso 1 1 calc R U
O1 O -0.24141(11) 0.15712(10) 0.48575(7) 0.03463(19) Uani 1 1 d . .
O2 O 0.07121(9) 0.63429(8) 0.37331(6) 0.02215(14) Uani 1 1 d . .
O3 O 0.53967(10) 0.33622(10) 0.12179(7) 0.03445(18) Uani 1 1 d . .
O4 O -0.00063(11) 0.78829(10) 0.10278(9) 0.0397(2) Uani 1 1 d . .
H2 H 0.132(2) 0.696(2) 0.4088(15) 0.050(4) Uiso 1 1 d . .

loop_
_atom_site_aniso_label
_atom_site_aniso_U_11
_atom_site_aniso_U_22
_atom_site_aniso_U_33
_atom_site_aniso_U_23
_atom_site_aniso_U_13
_atom_site_aniso_U_12
C1 0.0544(7) 0.0390(6) 0.0328(5) -0.0084(5) 0.0015(5) -0.0276(5)
C2 0.0247(4) 0.0235(4) 0.0253(4) -0.0027(3) -0.0023(3) -0.0066(3)
C3 0.0248(4) 0.0221(4) 0.0208(4) -0.0012(3) -0.0044(3) -0.0050(3)
C4 0.0197(3) 0.0187(4) 0.0169(3) -0.0006(3) -0.0032(3) -0.0020(3)
C5 0.0240(4) 0.0216(4) 0.0203(4) 0.0024(3) -0.0052(3) 0.0003(3)
C6 0.0221(4) 0.0268(4) 0.0181(4) 0.0016(3) -0.0069(3) 0.0010(3)
C7 0.0172(3) 0.0228(4) 0.0165(3) -0.0013(3) -0.0046(3) 0.0000(3)
C8 0.0201(4) 0.0319(5) 0.0258(4) -0.0001(3) -0.0085(3) -0.0047(3)
C9 0.0236(4) 0.0257(4) 0.0221(4) -0.0019(3) -0.0040(3) -0.0066(3)
C10 0.0212(4) 0.0183(4) 0.0173(3) -0.0019(3) -0.0029(3) -0.0021(3)
C11 0.0171(3) 0.0177(3) 0.0144(3) -0.0024(3) -0.0024(2) 0.0000(3)
C12 0.0175(3) 0.0179(3) 0.0155(3) -0.0010(3) -0.0042(3) -0.0005(3)
C13 0.0232(4) 0.0219(4) 0.0151(3) -0.0033(3) -0.0035(3) -0.0005(3)
C14 0.0210(4) 0.0238(4) 0.0180(4) -0.0011(3) -0.0016(3) 0.0025(3)
C15 0.0267(4) 0.0182(4) 0.0234(4) -0.0005(3) -0.0042(3) 0.0000(3)
C16 0.0328(5) 0.0194(4) 0.0331(5) 0.0041(4) -0.0018(4) -0.0012(3)
O1 0.0408(4) 0.0369(4) 0.0248(3) -0.0066(3) 0.0025(3) -0.0165(3)
O2 0.0235(3) 0.0237(3) 0.0182(3) -0.0071(2) 0.0012(2) -0.0012(2)
O3 0.0266(3) 0.0452(5) 0.0299(4) -0.0081(3) -0.0011(3) 0.0128(3)
O4 0.0308(4) 0.0342(4) 0.0568(5) 0.0168(4) -0.0182(4) -0.0051(3)

loop_
_atom_type_symbol
_atom_type_description
_atom_type_scat_dispersion_real
_atom_type_scat_dispersion_imag
_atom_type_scat_source
C C 0.0033 0.0016 'International Tables Vol C Tables 4.2.6.8 and 6.1.1.4'
H H 0.0000 0.0000 'International Tables Vol C Tables 4.2.6.8 and 6.1.1.4'
O O 0.0106 0.0060 'International Tables Vol C Tables 4.2.6.8 and 6.1.1.4'

loop_
_geom_angle_atom_site_label_1
_geom_angle_atom_site_label_2
_geom_angle_atom_site_label_3
_geom_angle
C2 C1 H1A 109.5
C2 C1 H1B 109.5
H1A C1 H1B 109.5
C2 C1 H1C 109.5
H1A C1 H1C 109.5
H1B C1 H1C 109.5
O1 C2 C1 120.66(9)
O1 C2 C3 123.31(8)
C1 C2 C3 115.99(8)
C2 C3 C4 115.21(7)
C2 C3 H3A 108.5
C4 C3 H3A 108.5
C2 C3 H3B 108.5
C4 C3 H3B 108.5
H3A C3 H3B 107.5
C3 C4 C5 110.34(7)
C3 C4 C12 111.58(7)
C5 C4 C12 112.18(7)
C3 C4 H4 107.5
C5 C4 H4 107.5
C12 C4 H4 107.5
C6 C5 C4 113.37(7)
C6 C5 H5A 108.9
C4 C5 H5A 108.9
C6 C5 H5B 108.9
C4 C5 H5B 108.9
H5A C5 H5B 107.7
C7 C6 C5 109.38(7)
C7 C6 H6A 109.8
C5 C6 H6A 109.8
C7 C6 H6B 109.8
C5 C6 H6B 109.8
H6A C6 H6B 108.2
C8 C7 C6 120.72(7)
C8 C7 C14 109.69(7)
C6 C7 C14 107.99(7)
C8 C7 C11 105.68(7)
C6 C7 C11 110.43(7)
C14 C7 C11 100.44(6)
C9 C8 C7 100.92(7)
C9 C8 H8A 111.6
C7 C8 H8A 111.6
C9 C8 H8B 111.6
C7 C8 H8B 111.6
H8A C8 H8B 109.4
C10 C9 C8 112.52(8)
C10 C9 H9 123.7
C8 C9 H9 123.7
C9 C10 C15 125.70(8)
C9 C10 C11 110.42(8)
C15 C10 C11 123.65(7)
O2 C11 C10 109.79(7)
O2 C11 C12 109.00(6)
C10 C11 C12 120.06(7)
O2 C11 C7 116.11(7)
C10 C11 C7 100.13(6)
C12 C11 C7 101.65(6)
C13 C12 C11 101.75(6)
C13 C12 C4 112.53(7)
C11 C12 C4 107.34(6)
C13 C12 H12 111.6
C11 C12 H12 111.6
C4 C12 H12 111.6
C14 C13 C12 103.31(6)
C14 C13 H13A 111.1
C12 C13 H13A 111.1
C14 C13 H13B 111.1
C12 C13 H13B 111.1
H13A C13 H13B 109.1
O3 C14 C13 125.98(8)
O3 C14 C7 124.48(8)
C13 C14 C7 109.54(7)
O4 C15 C10 120.54(8)
O4 C15 C16 121.40(9)
C10 C15 C16 118.05(8)
C15 C16 H16A 109.5
C15 C16 H16B 109.5
H16A C16 H16B 109.5
C15 C16 H16C 109.5
H16A C16 H16C 109.5
H16B C16 H16C 109.5
C11 O2 H2 110.4(11)

loop_
_geom_bond_atom_site_label_1
_geom_bond_atom_site_label_2
_geom_bond_distance
C1 C2 1.4992(13)
C1 H1A 0.9800
C1 H1B 0.9800
C1 H1C 0.9800
C2 O1 1.2159(12)
C2 C3 1.5114(13)
C3 C4 1.5280(12)
C3 H3A 0.9900
C3 H3B 0.9900
C4 C5 1.5439(12)
C4 C12 1.5513(11)
C4 H4 1.0000
C5 C6 1.5408(13)
C5 H5A 0.9900
C5 H5B 0.9900
C6 C7 1.5283(12)
C6 H6A 0.9900
C6 H6B 0.9900
C7 C8 1.5279(12)
C7 C14 1.5386(12)
C7 C11 1.5541(11)
C8 C9 1.5084(14)
C8 H8A 0.9900
C8 H8B 0.9900
C9 C10 1.3452(12)
C9 H9 0.9500
C10 C15 1.4793(12)
C10 C11 1.5220(11)
C11 O2 1.4202(10)
C11 C12 1.5376(11)
C12 C13 1.5337(11)
C12 H12 1.0000
C13 C14 1.5157(12)
C13 H13A 0.9900
C13 H13B 0.9900
C14 O3 1.2122(11)
C15 O4 1.2204(12)
C15 C16 1.5056(13)
C16 H16A 0.9800
C16 H16B 0.9800
C16 H16C 0.9800
O2 H2 0.854(18)

loop_
_geom_hbond_atom_site_label_D
_geom_hbond_atom_site_label_H
_geom_hbond_atom_site_label_A
_geom_hbond_distance_DH
_geom_hbond_distance_HA
_geom_hbond_distance_DA
_geom_hbond_angle_DHA
_geom_hbond_site_symmetry_A
O2 H2 O1 0.854(18) 2.033(18) 2.8795(10) 171.1(16) 2_566

loop_
_geom_torsion_atom_site_label_1
_geom_torsion_atom_site_label_2
_geom_torsion_atom_site_label_3
_geom_torsion_atom_site_label_4
_geom_torsion
O1 C2 C3 C4 13.38(14)
C1 C2 C3 C4 -168.73(10)
C2 C3 C4 C5 71.38(10)
C2 C3 C4 C12 -163.21(8)
C3 C4 C5 C6 171.74(7)
C12 C4 C5 C6 46.66(10)
C4 C5 C6 C7 -45.71(10)
C5 C6 C7 C8 -175.65(8)
C5 C6 C7 C14 -48.42(9)
C5 C6 C7 C11 60.51(9)
C6 C7 C8 C9 -155.33(8)
C14 C7 C8 C9 78.21(9)
C11 C7 C8 C9 -29.27(9)
C7 C8 C9 C10 16.18(10)
C8 C9 C10 C15 178.75(8)
C8 C9 C10 C11 4.05(11)
C9 C10 C11 O2 100.63(8)
C15 C10 C11 O2 -74.19(10)
C9 C10 C11 C12 -131.92(8)
C15 C10 C11 C12 53.26(11)
C9 C10 C11 C7 -22.01(9)
C15 C10 C11 C7 163.16(8)
C8 C7 C11 O2 -86.70(8)
C6 C7 C11 O2 45.43(9)
C14 C7 C11 O2 159.25(7)
C8 C7 C11 C10 31.37(8)
C6 C7 C11 C10 163.50(7)
C14 C7 C11 C10 -82.68(7)
C8 C7 C11 C12 155.18(7)
C6 C7 C11 C12 -72.69(8)
C14 C7 C11 C12 41.13(7)
O2 C11 C12 C13 -171.61(6)
C10 C11 C12 C13 60.58(9)
C7 C11 C12 C13 -48.50(7)
O2 C11 C12 C4 -53.25(8)
C10 C11 C12 C4 178.94(7)
C7 C11 C12 C4 69.86(7)
C3 C4 C12 C13 -73.21(9)
C5 C4 C12 C13 51.18(9)
C3 C4 C12 C11 175.65(7)
C5 C4 C12 C11 -59.96(9)
C11 C12 C13 C14 35.54(8)
C4 C12 C13 C14 -79.04(8)
C12 C13 C14 O3 169.79(9)
C12 C13 C14 C7 -9.74(9)
C8 C7 C14 O3 49.99(12)
C6 C7 C14 O3 -83.38(11)
C11 C7 C14 O3 160.95(9)
C8 C7 C14 C13 -130.47(8)
C6 C7 C14 C13 96.16(8)
C11 C7 C14 C13 -19.51(8)
C9 C10 C15 O4 -179.14(10)
C11 C10 C15 O4 -5.11(14)
C9 C10 C15 C16 1.47(14)
C11 C10 C15 C16 175.50(8)
